data_4024047
loop_
_publ_author_name
'John F. Tannaci'
'Masahiro Noji'
'Jennifer McBee'
'T. Don Tilley'

_publ_section_title
;
 9,10-Dichlorooctafluoroanthracene as a Building Block for
 n-Type Organic Semiconductors
;
_journal_name_full 'Journal of Organic Chemistry'
_journal_page_first 5567
_journal_page_last 5573
_journal_paper_doi 10.1021/jo070404a
_journal_volume 72
_journal_year 2007
_chemical_formula_moiety 'C26 H10 F8'
_chemical_formula_sum 'C26 H10 F8'
_chemical_formula_weight 474.34
_chemical_name_systematic
; 
 ? 
;
_space_group_IT_number 61
_symmetry_cell_setting orthorhombic
_symmetry_space_group_name_Hall '-P 2ac 2ab'
_symmetry_space_group_name_H-M 'P b c a'
_atom_sites_solution_hydrogens geom
_atom_sites_solution_primary direct
_atom_sites_solution_secondary difmap
_audit_creation_method SHELXL-97
_cell_angle_alpha 90.00
_cell_angle_beta 90.00
_cell_angle_gamma 90.00
_cell_formula_units_Z 4
_cell_length_a 12.610(3)
_cell_length_b 6.7441(19)
_cell_length_c 22.242(6)
_cell_measurement_reflns_used 1126
_cell_measurement_temperature 168(2)
_cell_measurement_theta_max 21.41
_cell_measurement_theta_min 3.55
_cell_volume 1891.5(9)
_computing_cell_refinement 'Bruker SMART'
_computing_data_collection 'Bruker SMART'
_computing_data_reduction 'Bruker SAINT'
_computing_molecular_graphics 'Bruker SHELXTL'
_computing_publication_material 'Bruker SHELXTL'
_computing_structure_refinement 'SHELXL-97 (Sheldrick, 1997)'
_computing_structure_solution 'SHELXS-97 (Sheldrick, 1990)'
_diffrn_ambient_temperature 168(2)
_diffrn_measured_fraction_theta_full 0.998
_diffrn_measured_fraction_theta_max 0.998
_diffrn_measurement_device_type 'CCD area detector'
_diffrn_measurement_method 'phi and omega scans'
_diffrn_radiation_monochromator graphite
_diffrn_radiation_source 'fine-focus sealed tube'
_diffrn_radiation_type MoK\a
_diffrn_radiation_wavelength 0.71073
_diffrn_reflns_av_R_equivalents 0.0463
_diffrn_reflns_av_sigmaI/netI 0.0788
_diffrn_reflns_limit_h_max 8
_diffrn_reflns_limit_h_min -14
_diffrn_reflns_limit_k_max 7
_diffrn_reflns_limit_k_min -7
_diffrn_reflns_limit_l_max 24
_diffrn_reflns_limit_l_min -23
_diffrn_reflns_number 6873
_diffrn_reflns_theta_full 23.26
_diffrn_reflns_theta_max 23.26
_diffrn_reflns_theta_min 3.55
_diffrn_standards_decay_% 0
_diffrn_standards_interval_count 0
_diffrn_standards_interval_time 0
_diffrn_standards_number 0
_exptl_absorpt_coefficient_mu 0.152
_exptl_absorpt_correction_T_max .980
_exptl_absorpt_correction_T_min .963
_exptl_absorpt_correction_type none
_exptl_absorpt_process_details 'Sadabs, 2004'
_exptl_crystal_colour yellow
_exptl_crystal_density_diffrn 1.666
_exptl_crystal_density_meas 0
_exptl_crystal_density_method 'not measured'
_exptl_crystal_description block
_exptl_crystal_F_000 952
_exptl_crystal_size_max .25
_exptl_crystal_size_mid .21
_exptl_crystal_size_min .15
_refine_diff_density_max 0.212
_refine_diff_density_min -0.247
_refine_diff_density_rms 0.076
_refine_ls_extinction_method none
_refine_ls_goodness_of_fit_ref 1.048
_refine_ls_hydrogen_treatment constr
_refine_ls_matrix_type full
_refine_ls_number_parameters 154
_refine_ls_number_reflns 1357
_refine_ls_number_restraints 0
_refine_ls_restrained_S_all 1.048
_refine_ls_R_factor_all 0.0681
_refine_ls_R_factor_gt 0.0428
_refine_ls_shift/su_max 0.001
_refine_ls_shift/su_mean 0.000
_refine_ls_structure_factor_coef Fsqd
_refine_ls_weighting_details 'calc w=1/[\s^2^(Fo^2^)+(0.0267P)^2^+0.7610P] where P=(Fo^2^+2Fc^2^)/3'
_refine_ls_weighting_scheme calc
_refine_ls_wR_factor_gt 0.0988
_refine_ls_wR_factor_ref 0.1145
_reflns_number_gt 953
_reflns_number_total 1357
_reflns_threshold_expression >2sigma(I)
_cod_data_source_file jo070404asi20070227_031224.cif
_cod_data_source_block F8DPA
_cod_depositor_comments
;
The following automatic conversions were performed:
'_symmetry_cell_setting' value 'Orthorhombic' changed to 'orthorhombic'
according to '/home/saulius/struct/CIF-dictionaries/cif_core.dic'
dictionary named 'cif_core.dic' version 2.4.1 from 2010-06-29.

Automatic conversion script
Id: cif_fix_enum 1527 2010-12-29 10:47:43Z saulius 
;
_cod_database_code 4024047

loop_
_symmetry_equiv_pos_as_xyz
'x, y, z'
'-x+1/2, -y, z+1/2'
'-x, y+1/2, -z+1/2'
'x+1/2, -y+1/2, -z'
'-x, -y, -z'
'x-1/2, y, -z-1/2'
'x, -y-1/2, z-1/2'
'-x-1/2, y-1/2, z'

loop_
_atom_site_label
_atom_site_type_symbol
_atom_site_fract_x
_atom_site_fract_y
_atom_site_fract_z
_atom_site_U_iso_or_equiv
_atom_site_adp_type
_atom_site_occupancy
_atom_site_symmetry_multiplicity
_atom_site_calc_flag
_atom_site_refinement_flags
_atom_site_disorder_assembly
_atom_site_disorder_group
F1 F 0.86073(13) 0.0644(3) 0.64776(7) 0.0497(5) Uani 1 1 d . . .
F2 F 0.66008(13) 0.0336(3) 0.61617(7) 0.0513(5) Uani 1 1 d . . .
F3 F 1.39654(12) 0.0348(2) 0.49777(7) 0.0453(5) Uani 1 1 d . . .
F4 F 1.25498(12) 0.0793(2) 0.58300(7) 0.0454(5) Uani 1 1 d . . .
C5 C 1.0304(2) 0.0381(4) 0.56108(11) 0.0317(7) Uani 1 1 d . . .
C6 C 1.2192(2) 0.0401(4) 0.52810(11) 0.0314(7) Uani 1 1 d . . .
C7 C 0.8398(2) 0.0323(4) 0.58962(12) 0.0342(7) Uani 1 1 d . . .
C8 C 1.0635(2) 0.0825(4) 0.62394(11) 0.0346(7) Uani 1 1 d . . .
C9 C 0.9224(2) 0.0158(4) 0.54585(12) 0.0319(7) Uani 1 1 d . . .
C10 C 1.1079(2) 0.0215(4) 0.51552(12) 0.0314(7) Uani 1 1 d . . .
C11 C 0.7366(2) 0.0169(4) 0.57443(12) 0.0384(7) Uani 1 1 d . . .
C12 C 1.2933(2) 0.0200(4) 0.48490(12) 0.0345(7) Uani 1 1 d . . .
C13 C 1.0871(2) -0.0694(4) 0.66391(12) 0.0431(8) Uani 1 1 d . . .
H13A H 1.0816 -0.2008 0.6516 0.052 Uiso 1 1 calc R . .
C14 C 1.0723(2) 0.2767(4) 0.64327(11) 0.0377(7) Uani 1 1 d . . .
H14A H 1.0557 0.3797 0.6171 0.045 Uiso 1 1 calc R . .
C15 C 1.1052(2) 0.3193(5) 0.70063(13) 0.0483(8) Uani 1 1 d . . .
H15A H 1.1115 0.4505 0.7130 0.058 Uiso 1 1 calc R . .
C16 C 1.1189(2) -0.0259(5) 0.72198(14) 0.0499(8) Uani 1 1 d . . .
H16A H 1.1335 -0.1279 0.7489 0.060 Uiso 1 1 calc R . .
C17 C 1.1287(2) 0.1679(5) 0.73981(13) 0.0524(9) Uani 1 1 d . . .
H17A H 1.1514 0.1970 0.7786 0.063 Uiso 1 1 calc R . .

loop_
_atom_site_aniso_label
_atom_site_aniso_U_11
_atom_site_aniso_U_22
_atom_site_aniso_U_33
_atom_site_aniso_U_23
_atom_site_aniso_U_13
_atom_site_aniso_U_12
F1 0.0433(12) 0.0721(12) 0.0336(10) -0.0049(8) 0.0072(7) -0.0068(8)
F2 0.0378(11) 0.0697(12) 0.0464(11) -0.0031(8) 0.0137(8) -0.0064(8)
F3 0.0260(10) 0.0556(11) 0.0543(11) 0.0021(8) -0.0006(8) -0.0004(8)
F4 0.0350(10) 0.0632(11) 0.0380(10) -0.0014(8) -0.0052(7) 0.0003(8)
C5 0.0330(17) 0.0306(14) 0.0314(16) 0.0038(12) 0.0010(12) 0.0017(12)
C6 0.0310(17) 0.0326(16) 0.0307(16) 0.0017(12) -0.0031(13) 0.0004(12)
C7 0.0350(18) 0.0385(16) 0.0291(17) 0.0012(12) 0.0036(12) -0.0034(13)
C8 0.0301(16) 0.0426(17) 0.0312(15) 0.0018(12) 0.0010(12) 0.0005(13)
C9 0.0351(18) 0.0297(14) 0.0307(16) 0.0033(11) 0.0020(13) 0.0008(12)
C10 0.0302(16) 0.0311(15) 0.0330(16) 0.0040(12) 0.0015(12) -0.0005(12)
C11 0.0346(19) 0.0396(16) 0.0408(17) 0.0022(13) 0.0127(14) -0.0007(13)
C12 0.0248(16) 0.0356(16) 0.0431(17) 0.0022(13) -0.0007(13) 0.0002(13)
C13 0.043(2) 0.0478(17) 0.0381(18) 0.0055(14) 0.0049(14) 0.0014(15)
C14 0.0350(17) 0.0432(16) 0.0350(16) 0.0014(14) 0.0010(13) -0.0007(14)
C15 0.0452(19) 0.055(2) 0.0445(18) -0.0077(16) -0.0008(14) -0.0037(16)
C16 0.044(2) 0.069(2) 0.0366(18) 0.0137(16) 0.0022(15) 0.0082(16)
C17 0.045(2) 0.079(2) 0.0336(17) -0.0031(17) 0.0002(14) -0.0021(17)

loop_
_atom_type_symbol
_atom_type_description
_atom_type_scat_dispersion_real
_atom_type_scat_dispersion_imag
_atom_type_scat_source
C C 0.0033 0.0016 'International Tables Vol C Tables 4.2.6.8 and 6.1.1.4'
H H 0.0000 0.0000 'International Tables Vol C Tables 4.2.6.8 and 6.1.1.4'
F F 0.0171 0.0103 'International Tables Vol C Tables 4.2.6.8 and 6.1.1.4'

loop_
_geom_angle_atom_site_label_1
_geom_angle_atom_site_label_2
_geom_angle_atom_site_label_3
_geom_angle
_geom_angle_site_symmetry_1
_geom_angle_site_symmetry_3
_geom_angle_publ_flag
C9 C5 C10 119.1(2) . . ?
C9 C5 C8 121.2(2) . . ?
C10 C5 C8 119.7(2) . . ?
F4 C6 C12 116.1(2) . . ?
F4 C6 C10 121.9(2) . . ?
C12 C6 C10 122.0(2) . . ?
F1 C7 C11 116.5(2) . . ?
F1 C7 C9 121.8(3) . . ?
C11 C7 C9 121.8(3) . . ?
C14 C8 C13 118.9(3) . . ?
C14 C8 C5 120.3(2) . . ?
C13 C8 C5 120.8(2) . . ?
C5 C9 C7 122.1(3) . . ?
C5 C9 C10 120.2(2) . 5_756 ?
C7 C9 C10 117.7(3) . 5_756 ?
C5 C10 C6 122.0(2) . . ?
C5 C10 C9 120.7(2) . 5_756 ?
C6 C10 C9 117.4(2) . 5_756 ?
F2 C11 C7 120.9(3) . . ?
F2 C11 C12 118.3(3) . 5_756 ?
C7 C11 C12 120.8(2) . 5_756 ?
F3 C12 C6 121.0(2) . . ?
F3 C12 C11 118.7(2) . 5_756 ?
C6 C12 C11 120.3(3) . 5_756 ?
C16 C13 C8 120.2(3) . . ?
C16 C13 H13A 119.9 . . ?
C8 C13 H13A 119.9 . . ?
C15 C14 C8 120.8(3) . . ?
C15 C14 H14A 119.6 . . ?
C8 C14 H14A 119.6 . . ?
C14 C15 C17 119.9(3) . . ?
C14 C15 H15A 120.0 . . ?
C17 C15 H15A 120.0 . . ?
C17 C16 C13 119.9(3) . . ?
C17 C16 H16A 120.1 . . ?
C13 C16 H16A 120.1 . . ?
C16 C17 C15 120.3(3) . . ?
C16 C17 H17A 119.8 . . ?
C15 C17 H17A 119.8 . . ?

loop_
_geom_bond_atom_site_label_1
_geom_bond_atom_site_label_2
_geom_bond_distance
_geom_bond_site_symmetry_2
_geom_bond_publ_flag
F1 C7 1.338(3) . ?
F2 C11 1.344(3) . ?
F3 C12 1.336(3) . ?
F4 C6 1.328(3) . ?
C5 C9 1.411(4) . ?
C5 C10 1.412(4) . ?
C5 C8 1.490(4) . ?
C6 C12 1.347(4) . ?
C6 C10 1.436(4) . ?
C7 C11 1.347(4) . ?
C7 C9 1.431(4) . ?
C8 C14 1.383(4) . ?
C8 C13 1.389(4) . ?
C9 C10 1.440(4) 5_756 ?
C10 C9 1.440(4) 5_756 ?
C11 C12 1.395(4) 5_756 ?
C12 C11 1.395(4) 5_756 ?
C13 C16 1.384(4) . ?
C13 H13A 0.9300 . ?
C14 C15 1.372(4) . ?
C14 H14A 0.9300 . ?
C15 C17 1.375(4) . ?
C15 H15A 0.9300 . ?
C16 C17 1.371(5) . ?
C16 H16A 0.9300 . ?
C17 H17A 0.9300 . ?

loop_
_geom_torsion_atom_site_label_1
_geom_torsion_atom_site_label_2
_geom_torsion_atom_site_label_3
_geom_torsion_atom_site_label_4
_geom_torsion
_geom_torsion_site_symmetry_1
_geom_torsion_site_symmetry_2
_geom_torsion_site_symmetry_3
_geom_torsion_site_symmetry_4
_geom_torsion_publ_flag
C9 C5 C8 C14 -89.3(3) . . . . ?
C10 C5 C8 C14 89.5(3) . . . . ?
C9 C5 C8 C13 91.3(3) . . . . ?
C10 C5 C8 C13 -89.9(3) . . . . ?
C10 C5 C9 C7 -179.5(2) . . . . ?
C8 C5 C9 C7 -0.7(4) . . . . ?
C10 C5 C9 C10 -0.5(4) . . . 5_756 ?
C8 C5 C9 C10 178.2(2) . . . 5_756 ?
F1 C7 C9 C5 -1.8(4) . . . . ?
C11 C7 C9 C5 177.9(3) . . . . ?
F1 C7 C9 C10 179.2(2) . . . 5_756 ?
C11 C7 C9 C10 -1.1(4) . . . 5_756 ?
C9 C5 C10 C6 -179.2(2) . . . . ?
C8 C5 C10 C6 2.0(4) . . . . ?
C9 C5 C10 C9 0.5(4) . . . 5_756 ?
C8 C5 C10 C9 -178.3(2) . . . 5_756 ?
F4 C6 C10 C5 -1.9(4) . . . . ?
C12 C6 C10 C5 178.5(2) . . . . ?
F4 C6 C10 C9 178.4(2) . . . 5_756 ?
C12 C6 C10 C9 -1.2(4) . . . 5_756 ?
F1 C7 C11 F2 0.1(4) . . . . ?
C9 C7 C11 F2 -179.7(2) . . . . ?
F1 C7 C11 C12 -178.9(2) . . . 5_756 ?
C9 C7 C11 C12 1.3(4) . . . 5_756 ?
F4 C6 C12 F3 1.5(4) . . . . ?
C10 C6 C12 F3 -178.9(2) . . . . ?
F4 C6 C12 C11 -178.6(2) . . . 5_756 ?
C10 C6 C12 C11 1.0(4) . . . 5_756 ?
C14 C8 C13 C16 -0.1(4) . . . . ?
C5 C8 C13 C16 179.3(3) . . . . ?
C13 C8 C14 C15 0.9(4) . . . . ?
C5 C8 C14 C15 -178.5(2) . . . . ?
C8 C14 C15 C17 -0.7(4) . . . . ?
C8 C13 C16 C17 -1.0(4) . . . . ?
C13 C16 C17 C15 1.3(4) . . . . ?
C14 C15 C17 C16 -0.4(4) . . . . ?
